data_1503481
loop_
_publ_author_name
'Chiu, Melanie'
'Jaun, Bernhard'
'Beels, Marten T. R.'
'Biaggio, Ivan'
'Gisselbrecht, Jean-Paul'
'Boudon, Corinne'
'Schweizer, W. Bernd'
'Kivala, Milan'
'Diederich, Fran\,cois'

_publ_section_title
;
 N,N'-Dicyanoquinone diimide-derived donor-acceptor chromophores:
 conformational analysis and optoelectronic properties.
;
_journal_issue 1
_journal_name_full 'Organic letters'
_journal_page_first 54
_journal_page_last 57
_journal_paper_doi 10.1021/ol202815q
_journal_volume 14
_journal_year 2012
_chemical_compound_source 'LOC ETH Zurich'
_chemical_formula_moiety 'C30 H26 N6 '
_chemical_formula_sum 'C30 H26 N6'
_chemical_formula_weight 470.580
_chemical_name_systematic
;
 ?
;
_space_group_IT_number 15
_symmetry_cell_setting monoclinic
_symmetry_space_group_name_Hall '-C 2yc'
_symmetry_space_group_name_H-M 'C 1 2/c 1'
_atom_sites_solution_primary direct
_atom_sites_solution_secondary difmap
_cell_angle_alpha 90.00
_cell_angle_beta 120.646(5)
_cell_angle_gamma 90.00
_cell_formula_units_Z 8
_cell_length_a 26.6002(6)
_cell_length_b 12.4004(8)
_cell_length_c 17.7239(12)
_cell_measurement_reflns_used 54532
_cell_measurement_temperature 100
_cell_measurement_theta_max 24.108
_cell_measurement_theta_min 2.910
_cell_volume 5029.8(5)
_computing_cell_refinement 'HKL Scalepack (Otwinowski & Minor 1997)'
_computing_data_collection KappaCCD
_computing_data_reduction 'Denzo and Scalepak (Otwinowski & Minor, 1997)'
_computing_structure_refinement 'SHELXL-97 (Sheldrick, 2008)'
_computing_structure_solution 'SHELXS-97 (Sheldrick, 2008)'
_diffrn_ambient_temperature 100
_diffrn_measured_fraction_theta_full 0.986
_diffrn_measured_fraction_theta_max 0.986
_diffrn_measurement_device KappaCCD
_diffrn_measurement_method CCD
_diffrn_orient_matrix_type X=UH
_diffrn_orient_matrix_UB_11 -0.09769
_diffrn_orient_matrix_UB_12 -0.01000
_diffrn_orient_matrix_UB_13 -0.01192
_diffrn_orient_matrix_UB_21 -0.02954
_diffrn_orient_matrix_UB_22 0.00110
_diffrn_orient_matrix_UB_23 -0.07226
_diffrn_orient_matrix_UB_31 -0.02141
_diffrn_orient_matrix_UB_32 -0.06096
_diffrn_orient_matrix_UB_33 -0.01127
_diffrn_radiation_source 'fine-focus sealed tube'
_diffrn_radiation_type ' MoK\a'
_diffrn_radiation_wavelength_id all
_diffrn_reflns_av_R_equivalents 0.078
_diffrn_reflns_limit_h_max 30
_diffrn_reflns_limit_h_min -30
_diffrn_reflns_limit_k_max 14
_diffrn_reflns_limit_k_min -14
_diffrn_reflns_limit_l_max 20
_diffrn_reflns_limit_l_min -20
_diffrn_reflns_number 14315
_diffrn_reflns_theta_full 24.23
_diffrn_reflns_theta_max 24.23
_diffrn_reflns_theta_min 3.10
_exptl_absorpt_coefficient_mu 0.076
_exptl_absorpt_correction_type none
_exptl_crystal_colour black
_exptl_crystal_density_diffrn 1.243
_exptl_crystal_density_method 'not measured'
_exptl_crystal_description Cube
_exptl_crystal_F_000 1984
_exptl_crystal_size_max .24
_exptl_crystal_size_mid .15
_exptl_crystal_size_min .066
_refine_diff_density_max 0.594
_refine_diff_density_min -0.212
_refine_diff_density_rms 0.050
_refine_ls_extinction_method none
_refine_ls_goodness_of_fit_ref 1.442
_refine_ls_hydrogen_treatment constr
_refine_ls_matrix_type full
_refine_ls_number_parameters 325
_refine_ls_number_reflns 4005
_refine_ls_number_restraints 0
_refine_ls_restrained_S_all 1.442
_refine_ls_R_factor_all 0.1210
_refine_ls_R_factor_gt 0.0849
_refine_ls_shift/su_max 0.016
_refine_ls_shift/su_mean 0.001
_refine_ls_structure_factor_coef Fsqd
_refine_ls_weighting_details 'calc w=1/[\s^2^(Fo^2^)+ (0.1000P)^2^+0.0000P] where P=(Fo^2^+2Fc^2^)/3'
_refine_ls_weighting_scheme calc
_refine_ls_wR_factor_gt 0.2215
_refine_ls_wR_factor_ref 0.2435
_reflns_number_gt 2735
_reflns_number_total 4005
_reflns_threshold_expression >2sigma(I)
_cod_data_source_file ol202815q_si_002.cif
_cod_data_source_block 3b
_cod_depositor_comments
;
The following automatic conversions were performed:

'_symmetry_cell_setting' value 'Monoclinic' changed to 'monoclinic'
according to /home/saulius/struct/CIF-dictionaries/cif_core.dic
dictionary named 'cif_core.dic' version 2.4.1 from 2010-06-29.

Automatic conversion script
Id: cif_fix_values 1715 2011-07-08 13:25:40Z adriana 
;
_cod_original_cell_volume 5029.7(5)
_cod_original_sg_symbol_H-M 'C 2/c         '
_cod_original_formula_sum 'C30 H26 N6 '
_cod_database_code 1503481

loop_
_symmetry_equiv_pos_as_xyz
+X,+Y,+Z
-X,-Y,-Z
'-X+ 1/2,-Y+ 1/2,-Z'
'+X+ 1/2,+Y+ 1/2,+Z'
'-X,+Y,-Z+ 1/2'
'+X,-Y,+Z+ 1/2'
'+X+ 1/2,-Y+ 1/2,+Z+ 1/2'
'-X+ 1/2,+Y+ 1/2,-Z+ 1/2'

loop_
_atom_site_label
_atom_site_type_symbol
_atom_site_fract_x
_atom_site_fract_y
_atom_site_fract_z
_atom_site_U_iso_or_equiv
_atom_site_adp_type
_atom_site_occupancy
_atom_site_symmetry_multiplicity
_atom_site_calc_flag
_atom_site_refinement_flags
N1 N 0.31802(11) 0.6260(3) 0.19963(17) 0.0653(9) Uani 1 1 d .
N16 N 0.09549(16) 0.4429(4) 0.3652(2) 0.1228(18) Uani 1 1 d .
N18 N 0.40798(13) 0.5294(3) 0.3100(2) 0.0800(10) Uani 1 1 d .
N25 N 0.08848(13) 0.8993(4) -0.0466(2) 0.1014(14) Uani 1 1 d .
N34 N 0.45862(13) 1.0977(3) 0.4154(3) 0.0867(11) Uani 1 1 d .
C2 C 0.29165(13) 0.6995(3) 0.2209(2) 0.0583(9) Uani 1 1 d .
C3 C 0.31307(12) 0.7282(3) 0.31484(19) 0.0524(9) Uani 1 1 d .
C4 C 0.29004(13) 0.6713(3) 0.3576(2) 0.0534(9) Uani 1 1 d .
C5 C 0.23868(13) 0.6048(3) 0.3049(2) 0.0532(8) Uani 1 1 d .
H5 H 0.2255 0.5921 0.2370 0.064 Uiso 1 1 calc R
C6 C 0.20652(13) 0.5582(3) 0.3345(2) 0.0518(8) Uani 1 1 d .
H6 H 0.1679 0.5127 0.2901 0.062 Uiso 1 1 calc R
C7 C 0.22314(14) 0.5686(3) 0.4246(2) 0.0581(9) Uani 1 1 d .
C8 C 0.30014(16) 0.6183(3) 0.5751(2) 0.0697(11) Uani 1 1 d .
H8 H 0.2736 0.5819 0.5984 0.084 Uiso 1 1 calc R
C9 C 0.35279(18) 0.6613(3) 0.6345(2) 0.0793(12) Uani 1 1 d .
H9 H 0.3685 0.6587 0.7039 0.095 Uiso 1 1 calc R
C10 C 0.38631(17) 0.7094(3) 0.6021(2) 0.0762(12) Uani 1 1 d .
H10 H 0.4281 0.7447 0.6479 0.091 Uiso 1 1 calc R
C11 C 0.36746(15) 0.7125(3) 0.5154(2) 0.0683(10) Uani 1 1 d .
H11 H 0.3952 0.7475 0.4938 0.082 Uiso 1 1 calc R
C12 C 0.31188(14) 0.6707(3) 0.4521(2) 0.0569(9) Uani 1 1 d .
C13 C 0.27927(13) 0.6197(3) 0.48522(19) 0.0521(8) Uani 1 1 d .
N14 N 0.19207(12) 0.5317(3) 0.45762(18) 0.0771(10) Uani 1 1 d .
C15 C 0.14037(17) 0.4861(4) 0.4042(3) 0.0916(15) Uani 1 1 d .
C17 C 0.36560(15) 0.5760(3) 0.2632(2) 0.0655(10) Uani 1 1 d .
C19 C 0.24142(13) 0.7557(3) 0.1523(2) 0.0604(10) Uani 1 1 d .
C20 C 0.21143(13) 0.8337(3) 0.1712(2) 0.0626(10) Uani 1 1 d .
H20 H 0.2276 0.8554 0.2387 0.075 Uiso 1 1 calc R
C21 C 0.16181(14) 0.8839(3) 0.1060(2) 0.0689(11) Uani 1 1 d .
H21 H 0.1400 0.9442 0.1231 0.083 Uiso 1 1 calc R
C22 C 0.13983(14) 0.8568(4) 0.0184(2) 0.0820(14) Uani 1 1 d .
C23 C 0.17129(15) 0.7779(5) -0.0022(2) 0.0938(16) Uani 1 1 d .
H23 H 0.1561 0.7577 -0.0698 0.113 Uiso 1 1 calc R
C24 C 0.22004(15) 0.7291(4) 0.0634(2) 0.0799(13) Uani 1 1 d .
H24 H 0.2426 0.6693 0.0473 0.096 Uiso 1 1 calc R
C26 C 0.05470(16) 0.9712(4) -0.0248(3) 0.0945(15) Uani 1 1 d .
H26A H 0.0124 0.9866 -0.0833 0.113 Uiso 1 1 calc R
H26B H 0.0781 1.0471 0.0000 0.113 Uiso 1 1 calc R
H26C H 0.0482 0.9339 0.0253 0.113 Uiso 1 1 calc R
C27 C 0.0632(2) 0.8639(7) -0.1373(3) 0.159(3) Uani 1 1 d .
H27A H 0.0178 0.8901 -0.1751 0.191 Uiso 1 1 calc R
H27B H 0.0652 0.7763 -0.1393 0.191 Uiso 1 1 calc R
H27C H 0.0877 0.8991 -0.1651 0.191 Uiso 1 1 calc R
C28 C 0.35272(13) 0.8202(3) 0.34414(19) 0.0536(9) Uani 1 1 d .
C29 C 0.34714(13) 0.9044(3) 0.3929(2) 0.0620(10) Uani 1 1 d .
H29 H 0.3151 0.8966 0.4127 0.074 Uiso 1 1 calc R
C30 C 0.38094(14) 0.9963(3) 0.4162(2) 0.0676(10) Uani 1 1 d .
H30 H 0.3748 1.0591 0.4530 0.081 Uiso 1 1 calc R
C31 C 0.42393(13) 1.0081(3) 0.3917(2) 0.0699(11) Uani 1 1 d .
C32 C 0.42923(13) 0.9249(3) 0.3424(3) 0.0690(11) Uani 1 1 d .
H32 H 0.4618 0.9313 0.3234 0.083 Uiso 1 1 calc R
C33 C 0.39365(13) 0.8350(3) 0.3178(2) 0.0599(10) Uani 1 1 d .
H33 H 0.3975 0.7746 0.2771 0.072 Uiso 1 1 calc R
C35 C 0.45253(18) 1.1842(4) 0.4662(3) 0.1045(17) Uani 1 1 d .
H35A H 0.4909 1.2361 0.4935 0.125 Uiso 1 1 calc R
H35B H 0.4485 1.1495 0.5194 0.125 Uiso 1 1 calc R
H35C H 0.4137 1.2316 0.4237 0.125 Uiso 1 1 calc R
C36 C 0.49160(19) 1.1209(4) 0.3732(4) 0.1067(18) Uani 1 1 d .
H36A H 0.5193 1.1910 0.4040 0.128 Uiso 1 1 calc R
H36B H 0.4616 1.1375 0.3039 0.128 Uiso 1 1 calc R
H36C H 0.5188 1.0516 0.3797 0.128 Uiso 1 1 calc R

loop_
_atom_site_aniso_label
_atom_site_aniso_U_11
_atom_site_aniso_U_22
_atom_site_aniso_U_33
_atom_site_aniso_U_23
_atom_site_aniso_U_13
_atom_site_aniso_U_12
N1 0.0399(15) 0.102(2) 0.0491(16) -0.0014(15) 0.0192(14) 0.0023(15)
N16 0.059(2) 0.228(5) 0.070(2) 0.031(3) 0.0241(19) -0.038(3)
N18 0.0470(17) 0.116(3) 0.066(2) -0.0029(18) 0.0207(16) 0.0123(17)
N25 0.0401(17) 0.200(4) 0.0527(19) 0.035(2) 0.0152(16) 0.025(2)
N34 0.0472(17) 0.075(2) 0.113(3) 0.016(2) 0.0230(19) -0.0044(16)
C2 0.0380(17) 0.085(3) 0.0480(19) 0.0051(17) 0.0193(16) -0.0103(17)
C3 0.0368(15) 0.071(2) 0.0447(17) 0.0111(16) 0.0173(14) 0.0030(15)
C4 0.0456(17) 0.065(2) 0.0449(17) -0.0003(15) 0.0198(15) -0.0025(15)
C5 0.0414(17) 0.070(2) 0.0432(17) -0.0065(15) 0.0180(15) -0.0031(15)
C6 0.0443(17) 0.066(2) 0.0429(16) 0.0003(15) 0.0208(15) 0.0000(15)
C7 0.0478(18) 0.076(2) 0.0534(19) 0.0110(17) 0.0278(16) 0.0060(17)
C8 0.064(2) 0.093(3) 0.048(2) 0.0080(19) 0.0264(19) 0.000(2)
C9 0.077(3) 0.103(3) 0.043(2) 0.0031(19) 0.019(2) -0.004(2)
C10 0.068(2) 0.095(3) 0.048(2) 0.0068(19) 0.0163(19) -0.022(2)
C11 0.055(2) 0.086(3) 0.048(2) 0.0031(18) 0.0142(17) -0.0158(18)
C12 0.0523(19) 0.069(2) 0.0453(18) 0.0018(15) 0.0219(16) -0.0002(16)
C13 0.0439(17) 0.069(2) 0.0400(16) 0.0027(15) 0.0185(15) -0.0034(15)
N14 0.0465(17) 0.128(3) 0.0550(17) 0.0154(17) 0.0249(15) -0.0107(17)
C15 0.052(2) 0.162(4) 0.061(2) 0.028(3) 0.029(2) -0.011(3)
C17 0.046(2) 0.098(3) 0.051(2) -0.0072(19) 0.0237(19) -0.002(2)
C19 0.0333(16) 0.095(3) 0.0471(19) 0.0081(18) 0.0164(16) -0.0069(17)
C20 0.0389(18) 0.084(3) 0.0510(19) 0.0028(17) 0.0126(17) -0.0078(17)
C21 0.0399(18) 0.096(3) 0.055(2) 0.0139(19) 0.0120(17) -0.0042(17)
C22 0.0343(18) 0.149(4) 0.056(2) 0.028(2) 0.0176(18) 0.003(2)
C23 0.041(2) 0.187(5) 0.049(2) 0.018(3) 0.0199(19) 0.013(2)
C24 0.0447(19) 0.146(4) 0.047(2) 0.009(2) 0.0215(18) 0.001(2)
C26 0.043(2) 0.127(4) 0.086(3) 0.033(3) 0.013(2) 0.012(2)
C27 0.065(3) 0.348(10) 0.051(3) 0.037(4) 0.021(2) 0.072(4)
C28 0.0380(17) 0.076(2) 0.0380(16) 0.0070(16) 0.0128(14) -0.0010(15)
C29 0.0399(18) 0.085(3) 0.0455(18) 0.0046(18) 0.0106(15) -0.0075(17)
C30 0.0433(19) 0.082(3) 0.057(2) 0.0037(19) 0.0101(17) 0.0015(18)
C31 0.0326(17) 0.075(3) 0.071(2) 0.017(2) 0.0043(17) -0.0056(17)
C32 0.0387(18) 0.080(3) 0.079(2) 0.020(2) 0.0235(18) 0.0039(18)
C33 0.0363(17) 0.079(2) 0.055(2) 0.0160(17) 0.0166(16) 0.0005(16)
C35 0.063(3) 0.076(3) 0.125(4) 0.005(3) 0.013(3) -0.002(2)
C36 0.068(3) 0.081(3) 0.146(4) 0.022(3) 0.037(3) -0.020(2)

loop_
_atom_type_symbol
_atom_type_description
_atom_type_scat_dispersion_real
_atom_type_scat_dispersion_imag
_atom_type_scat_source
C C 0.0033 0.0016 'International Tables Vol C Tables 4.2.6.8 and 6.1.1.4'
H H 0.0000 0.0000 'International Tables Vol C Tables 4.2.6.8 and 6.1.1.4'
N N 0.0061 0.0033 'International Tables Vol C Tables 4.2.6.8 and 6.1.1.4'

loop_
_diffrn_radiation_wavelength
0.71073

loop_
_geom_angle_atom_site_label_1
_geom_angle_atom_site_label_2
_geom_angle_atom_site_label_3
_geom_angle
C2 N1 C17 119.4(3)
C22 N25 C26 120.1(4)
C22 N25 C27 121.0(4)
C26 N25 C27 118.5(3)
C31 N34 C36 119.7(4)
C31 N34 C35 121.1(4)
C36 N34 C35 117.5(4)
N1 C2 C19 119.4(3)
N1 C2 C3 121.6(3)
C19 C2 C3 118.9(3)
C4 C3 C28 130.1(3)
C4 C3 C2 117.5(3)
C28 C3 C2 112.1(3)
C3 C4 C5 118.0(3)
C3 C4 C12 126.8(3)
C5 C4 C12 115.2(3)
C6 C5 C4 124.8(3)
C6 C5 H5 117.6
C4 C5 H5 117.6
C5 C6 C7 120.2(3)
C5 C6 H6 119.9
C7 C6 H6 119.9
N14 C7 C6 124.0(3)
N14 C7 C13 117.4(3)
C6 C7 C13 118.5(3)
C9 C8 C13 122.1(4)
C9 C8 H8 118.9
C13 C8 H8 118.9
C8 C9 C10 117.7(3)
C8 C9 H9 121.2
C10 C9 H9 121.2
C11 C10 C9 121.8(3)
C11 C10 H10 119.1
C9 C10 H10 119.1
C10 C11 C12 121.3(4)
C10 C11 H11 119.3
C12 C11 H11 119.3
C13 C12 C11 116.4(3)
C13 C12 C4 120.3(3)
C11 C12 C4 123.1(3)
C8 C13 C12 120.4(3)
C8 C13 C7 119.7(3)
C12 C13 C7 119.9(3)
C7 N14 C15 119.1(3)
N16 C15 N14 173.1(4)
N18 C17 N1 171.7(4)
C20 C19 C24 118.2(3)
C20 C19 C2 121.8(3)
C24 C19 C2 119.9(4)
C21 C20 C19 122.0(3)
C21 C20 H20 119.0
C19 C20 H20 119.0
C20 C21 C22 120.2(4)
C20 C21 H21 119.9
C22 C21 H21 119.9
N25 C22 C21 121.2(4)
N25 C22 C23 120.3(4)
C21 C22 C23 118.4(3)
C24 C23 C22 120.3(4)
C24 C23 H23 119.9
C22 C23 H23 119.9
C23 C24 C19 120.9(4)
C23 C24 H24 119.5
C19 C24 H24 119.5
N25 C26 H26A 109.5
N25 C26 H26B 109.5
H26A C26 H26B 109.5
N25 C26 H26C 109.5
H26A C26 H26C 109.5
H26B C26 H26C 109.5
N25 C27 H27A 109.5
N25 C27 H27B 109.5
H27A C27 H27B 109.5
N25 C27 H27C 109.5
H27A C27 H27C 109.5
H27B C27 H27C 109.5
C33 C28 C29 116.8(3)
C33 C28 C3 121.9(3)
C29 C28 C3 121.0(3)
C30 C29 C28 122.7(3)
C30 C29 H29 118.7
C28 C29 H29 118.7
C29 C30 C31 119.8(4)
C29 C30 H30 120.1
C31 C30 H30 120.1
N34 C31 C32 121.5(4)
N34 C31 C30 120.8(4)
C32 C31 C30 117.7(3)
C33 C32 C31 121.3(3)
C33 C32 H32 119.3
C31 C32 H32 119.3
C32 C33 C28 121.6(4)
C32 C33 H33 119.2
C28 C33 H33 119.2
N34 C35 H35A 109.5
N34 C35 H35B 109.5
H35A C35 H35B 109.5
N34 C35 H35C 109.5
H35A C35 H35C 109.5
H35B C35 H35C 109.5
N34 C36 H36A 109.5
N34 C36 H36B 109.5
H36A C36 H36B 109.5
N34 C36 H36C 109.5
H36A C36 H36C 109.5
H36B C36 H36C 109.5

loop_
_geom_bond_atom_site_label_1
_geom_bond_atom_site_label_2
_geom_bond_distance
N1 C2 1.317(4)
N1 C17 1.342(5)
N16 C15 1.162(5)
N18 C17 1.158(4)
N25 C22 1.366(5)
N25 C26 1.451(6)
N25 C27 1.457(6)
N34 C31 1.366(5)
N34 C36 1.444(6)
N34 C35 1.462(6)
C2 C19 1.447(5)
C2 C3 1.502(5)
C3 C4 1.385(4)
C3 C28 1.458(5)
C4 C5 1.455(4)
C4 C12 1.467(4)
C5 C6 1.341(4)
C5 H5 1.0800
C6 C7 1.429(4)
C6 H6 1.0800
C7 N14 1.315(4)
C7 C13 1.466(4)
C8 C9 1.360(5)
C8 C13 1.395(5)
C8 H8 1.0800
C9 C10 1.415(5)
C9 H9 1.0800
C10 C11 1.352(5)
C10 H10 1.0800
C11 C12 1.422(4)
C11 H11 1.0800
C12 C13 1.420(5)
N14 C15 1.334(5)
C19 C20 1.399(5)
C19 C24 1.414(5)
C20 C21 1.381(5)
C20 H20 1.0800
C21 C22 1.393(5)
C21 H21 1.0800
C22 C23 1.449(6)
C23 C24 1.365(5)
C23 H23 1.0800
C24 H24 1.0800
C26 H26A 1.0899
C26 H26B 1.0899
C26 H26C 1.0899
C27 H27A 1.0899
C27 H27B 1.0899
C27 H27C 1.0899
C28 C33 1.399(4)
C28 C29 1.411(5)
C29 C30 1.377(5)
C29 H29 1.0800
C30 C31 1.422(5)
C30 H30 1.0800
C31 C32 1.405(6)
C32 C33 1.382(5)
C32 H32 1.0800
C33 H33 1.0800
C35 H35A 1.0899
C35 H35B 1.0899
C35 H35C 1.0899
C36 H36A 1.0899
C36 H36B 1.0899
C36 H36C 1.0899

loop_
_geom_torsion_atom_site_label_1
_geom_torsion_atom_site_label_2
_geom_torsion_atom_site_label_3
_geom_torsion_atom_site_label_4
_geom_torsion
C17 N1 C2 C19 178.1(3)
C17 N1 C2 C3 -0.7(5)
N1 C2 C3 C4 -90.8(4)
C19 C2 C3 C4 90.3(4)
N1 C2 C3 C28 93.8(4)
C19 C2 C3 C28 -85.1(4)
C28 C3 C4 C5 161.8(3)
C2 C3 C4 C5 -12.6(5)
C28 C3 C4 C12 -18.0(6)
C2 C3 C4 C12 167.6(3)
C3 C4 C5 C6 -169.7(3)
C12 C4 C5 C6 10.1(5)
C4 C5 C6 C7 -2.5(5)
C5 C6 C7 N14 175.3(3)
C5 C6 C7 C13 -7.1(5)
C13 C8 C9 C10 0.7(6)
C8 C9 C10 C11 -0.5(7)
C9 C10 C11 C12 2.2(7)
C10 C11 C12 C13 -3.9(6)
C10 C11 C12 C4 -179.3(4)
C3 C4 C12 C13 171.7(3)
C5 C4 C12 C13 -8.1(5)
C3 C4 C12 C11 -13.1(6)
C5 C4 C12 C11 167.1(3)
C9 C8 C13 C12 -2.6(6)
C9 C8 C13 C7 177.7(4)
C11 C12 C13 C8 4.0(5)
C4 C12 C13 C8 179.6(3)
C11 C12 C13 C7 -176.3(3)
C4 C12 C13 C7 -0.7(5)
N14 C7 C13 C8 6.1(5)
C6 C7 C13 C8 -171.6(3)
N14 C7 C13 C12 -173.6(3)
C6 C7 C13 C12 8.6(5)
C6 C7 N14 C15 -3.4(6)
C13 C7 N14 C15 179.0(4)
C7 N14 C15 N16 168(5)
C2 N1 C17 N18 -162(3)
N1 C2 C19 C20 179.4(3)
C3 C2 C19 C20 -1.7(5)
N1 C2 C19 C24 1.9(5)
C3 C2 C19 C24 -179.2(3)
C24 C19 C20 C21 0.7(5)
C2 C19 C20 C21 -176.9(3)
C19 C20 C21 C22 0.5(6)
C26 N25 C22 C21 -2.1(7)
C27 N25 C22 C21 -174.8(5)
C26 N25 C22 C23 174.8(4)
C27 N25 C22 C23 2.1(7)
C20 C21 C22 N25 175.0(4)
C20 C21 C22 C23 -1.9(6)
N25 C22 C23 C24 -174.7(4)
C21 C22 C23 C24 2.3(6)
C22 C23 C24 C19 -1.2(7)
C20 C19 C24 C23 -0.3(6)
C2 C19 C24 C23 177.3(4)
C4 C3 C28 C33 147.2(3)
C2 C3 C28 C33 -38.1(4)
C4 C3 C28 C29 -39.8(5)
C2 C3 C28 C29 134.9(3)
C33 C28 C29 C30 -1.7(4)
C3 C28 C29 C30 -175.1(3)
C28 C29 C30 C31 -0.6(5)
C36 N34 C31 C32 14.8(5)
C35 N34 C31 C32 179.6(3)
C36 N34 C31 C30 -165.1(3)
C35 N34 C31 C30 -0.3(5)
C29 C30 C31 N34 -178.9(3)
C29 C30 C31 C32 1.2(5)
N34 C31 C32 C33 -179.3(3)
C30 C31 C32 C33 0.6(5)
C31 C32 C33 C28 -3.1(5)
C29 C28 C33 C32 3.6(4)
C3 C28 C33 C32 176.9(3)
